data_4340203
loop_
_publ_author_name
'Company, Anna'
'G\'omez, Laura'
'L\'opez Valbuena, Josep Maria'
'Mas-Ballest\'e, Ruben'
'Benet-Buchholz, Jordi'
'Llobet, Antoni'
'Costas, Miquel'

_publ_contact_author
;
    Dr. Benet-Buchholz, Jordi
    Institut Catal\`a d'Investigaci\'o Qu\'imica (ICIQ)    
    X-ray Diffraction Unit
    Avgda. Pa\=isos Catalans 16
    E-43007 Tarragona, Spain
;
_publ_section_title
;
 Isomeric molecular rectangles resulting from self-assembly of dicopper
 complexes of macrocyclic ligands.
;
_journal_issue 6
_journal_name_full 'Inorganic chemistry'
_journal_page_first 2501
_journal_page_last 2508
_journal_paper_doi 10.1021/ic051759k
_journal_volume 45
_journal_year 2006
_chemical_formula_sum 'C23 H34 Cu F6 N6 O6 S2'
_chemical_formula_weight 732.22
_chemical_name_systematic
;

 ?

;
_space_group_IT_number 2
_symmetry_cell_setting triclinic
_symmetry_space_group_name_Hall '-P 1'
_symmetry_space_group_name_H-M 'P -1'
_atom_sites_solution_hydrogens geom
_atom_sites_solution_primary direct
_atom_sites_solution_secondary difmap
_audit_creation_method SHELXL-97
_cell_angle_alpha 64.789(3)
_cell_angle_beta 75.012(4)
_cell_angle_gamma 65.012(4)
_cell_formula_units_Z 2
_cell_length_a 10.6473(10)
_cell_length_b 12.4122(12)
_cell_length_c 14.1083(14)
_cell_measurement_temperature 153(2)
_cell_volume 1521.9(3)
_computing_cell_refinement 'Bruker SAINT program Vers. 5.0'
_computing_data_collection 'Bruker SMART CCD area detector system'
_computing_data_reduction 'Bruker SAINT program Vers. 5.0'
_computing_molecular_graphics 'SHELXL-97 (Sheldrick, 1997)'
_computing_publication_material 'SHELXL-97 (Sheldrick, 1997)'
_computing_structure_refinement 'SHELXL-97 (Sheldrick, 1997)'
_computing_structure_solution 'SHELXS-97 (Sheldrick, 1990)'
_diffrn_ambient_temperature 153(2)
_diffrn_detector_area_resol_mean 512
_diffrn_detector_type 'Smart 1000 CCD area detector'
_diffrn_measured_fraction_theta_full 0.846
_diffrn_measured_fraction_theta_max 0.846
_diffrn_measurement_device_type 'four-circle diffractometer Bruker P4'
_diffrn_measurement_method
;
 Fullsphere data collection, phi and omega scans,
 in omega at 0.3 deg scan width, three runs with 98, 67 and 67 frames, phi=0 deg
 in phi at 0.3 deg scan width, two runs with 1207 frames, omega=-32 deg
;
_diffrn_measurement_specimen_support 'magnetic support whith 10 micron nylon fiber cryoloop'
_diffrn_radiation_monochromator graphite
_diffrn_radiation_type MoK\a
_diffrn_radiation_wavelength 0.71073
_diffrn_reflns_av_R_equivalents 0.1075
_diffrn_reflns_av_sigmaI/netI 0.2044
_diffrn_reflns_limit_h_max 15
_diffrn_reflns_limit_h_min -15
_diffrn_reflns_limit_k_max 18
_diffrn_reflns_limit_k_min -18
_diffrn_reflns_limit_l_max 20
_diffrn_reflns_limit_l_min -20
_diffrn_reflns_theta_full 31.55
_diffrn_reflns_theta_max 31.55
_diffrn_reflns_theta_min 1.60
_diffrn_source 'rotating anode X-ray tube'
_diffrn_source_current 250
_diffrn_source_power 47
_diffrn_source_size '10 mm x 0.5 mm fine focus'
_diffrn_source_type 'MACScience Co. M18X-HF'
_exptl_absorpt_coefficient_mu 0.940
_exptl_absorpt_correction_T_max 1.000000
_exptl_absorpt_correction_T_min 0.770860
_exptl_absorpt_correction_type empirical
_exptl_absorpt_process_details
; 
 SADABS Version 2.1 2003 Bruker-Nonius
 Blessing, Acta Cryst. (1995) A51 33-38
;
_exptl_crystal_colour blue
_exptl_crystal_density_diffrn 1.598
_exptl_crystal_density_method 'not measured'
_exptl_crystal_description needle
_exptl_crystal_F_000 754
_exptl_crystal_size_max 0.2
_exptl_crystal_size_mid 0.03
_exptl_crystal_size_min 0.03
_refine_diff_density_max 1.057
_refine_diff_density_min -0.608
_refine_diff_density_rms 0.113
_refine_ls_extinction_method none
_refine_ls_goodness_of_fit_ref 0.830
_refine_ls_hydrogen_treatment noref
_refine_ls_matrix_type full
_refine_ls_number_parameters 403
_refine_ls_number_reflns 8622
_refine_ls_number_restraints 0
_refine_ls_restrained_S_all 0.830
_refine_ls_R_factor_all 0.1720
_refine_ls_R_factor_gt 0.0624
_refine_ls_shift/su_max 0.000
_refine_ls_shift/su_mean 0.000
_refine_ls_structure_factor_coef Fsqd
_refine_ls_weighting_details 'calc w=1/[\s^2^(Fo^2^)+(0.0660P)^2^+0.0000P] where P=(Fo^2^+2Fc^2^)/3'
_refine_ls_weighting_scheme calc
_refine_ls_wR_factor_gt 0.1256
_refine_ls_wR_factor_ref 0.1565
_reflns_number_gt 3567
_reflns_number_total 8622
_reflns_threshold_expression >2sigma(I)
_cod_data_source_file ic051759ksi20051011_104311.cif
_cod_data_source_block jml1p71g_2a
_cod_depositor_comments
;
The following automatic conversions were performed:
'_diffrn_measurement_specimen_suppport' tag replaced with
'_diffrn_measurement_specimen_support'.

Automatic conversion script
Id: cif_correct_tags 1440 2010-10-19 06:21:57Z saulius 

The following automatic conversions were performed:

'_symmetry_cell_setting' value 'Triclinic' changed to 'triclinic'
according to
/usr/data/users/saulius/automatic-downloads/retrospective/ACS/lib/dictionaries/cif_core.dic
dictionary named 'cif_core.dic' version 2.4.2 from 2011-04-26.

Automatic conversion script
Id: cif_fix_values 2281 2013-09-26 08:29:07Z andrius 
;
_cod_original_sg_symbol_H-M P-1
_cod_database_code 4340203

loop_
_symmetry_equiv_pos_as_xyz
'x, y, z'
'-x, -y, -z'

loop_
_atom_site_label
_atom_site_type_symbol
_atom_site_fract_x
_atom_site_fract_y
_atom_site_fract_z
_atom_site_U_iso_or_equiv
_atom_site_adp_type
_atom_site_occupancy
_atom_site_symmetry_multiplicity
_atom_site_calc_flag
_atom_site_refinement_flags
Cu1 Cu 0.70601(6) 0.39282(5) 0.27750(4) 0.01859(15) Uani 1 1 d .
N1 N 0.6389(4) 0.5805(3) 0.2684(3) 0.0186(8) Uani 1 1 d .
C1 C 0.5191(5) 0.6680(4) 0.2074(3) 0.0290(11) Uani 1 1 d .
H1A H 0.4975 0.7549 0.2029 0.043 Uiso 1 1 calc R
H1B H 0.4384 0.6423 0.2421 0.043 Uiso 1 1 calc R
H1C H 0.5413 0.6652 0.1364 0.043 Uiso 1 1 calc R
N2 N 0.8999(4) 0.4010(4) 0.2369(3) 0.0222(8) Uani 1 1 d .
C2 C 0.7608(5) 0.6210(5) 0.2176(3) 0.0270(11) Uani 1 1 d .
H2A H 0.7507 0.6945 0.2339 0.032 Uiso 1 1 calc R
H2B H 0.7656 0.6477 0.1402 0.032 Uiso 1 1 calc R
N3 N 0.8059(4) 0.1952(3) 0.3468(3) 0.0200(8) Uani 1 1 d .
C3 C 0.8928(5) 0.5110(4) 0.2578(4) 0.0257(10) Uani 1 1 d .
H3A H 0.9750 0.5353 0.2214 0.031 Uiso 1 1 calc R
H3B H 0.8916 0.4882 0.3343 0.031 Uiso 1 1 calc R
C4 C 0.9506(5) 0.4213(5) 0.1236(3) 0.0296(11) Uani 1 1 d .
H4A H 1.0418 0.4299 0.1088 0.044 Uiso 1 1 calc R
H4B H 0.8843 0.4991 0.0792 0.044 Uiso 1 1 calc R
H4C H 0.9590 0.3482 0.1087 0.044 Uiso 1 1 calc R
C5 C 0.9935(5) 0.2774(4) 0.3040(3) 0.0256(10) Uani 1 1 d .
H5A H 1.0917 0.2651 0.2752 0.031 Uiso 1 1 calc R
H5B H 0.9824 0.2760 0.3763 0.031 Uiso 1 1 calc R
C6 C 0.9558(5) 0.1743(4) 0.3056(4) 0.0259(11) Uani 1 1 d .
H6A H 1.0158 0.0908 0.3511 0.031 Uiso 1 1 calc R
H6B H 0.9712 0.1737 0.2336 0.031 Uiso 1 1 calc R
C7 C 0.7517(5) 0.1291(4) 0.3105(4) 0.0268(11) Uani 1 1 d .
H7A H 0.8013 0.0369 0.3405 0.040 Uiso 1 1 calc R
H7B H 0.7659 0.1578 0.2335 0.040 Uiso 1 1 calc R
H7C H 0.6521 0.1487 0.3333 0.040 Uiso 1 1 calc R
N4 N 0.5123(4) 0.3893(3) 0.3243(3) 0.0228(9) Uani 1 1 d .
C8 C 0.8004(5) 0.1377(4) 0.4659(3) 0.0231(10) Uani 1 1 d .
H8A H 0.8484 0.0442 0.4873 0.028 Uiso 1 1 calc R
H8B H 0.8530 0.1703 0.4890 0.028 Uiso 1 1 calc R
N5 N 0.6777(4) 0.4109(4) 0.1218(3) 0.0284(9) Uani 1 1 d .
C9 C 0.6567(5) 0.1645(4) 0.5230(3) 0.0203(9) Uani 1 1 d .
C10 C 0.5982(4) 0.2681(4) 0.5553(3) 0.0178(9) Uani 1 1 d .
H10A H 0.6534 0.3149 0.5482 0.021 Uiso 1 1 calc R
C11 C 0.4608(4) 0.3045(4) 0.5976(3) 0.0179(9) Uani 1 1 d .
C12 C 0.3818(5) 0.2329(5) 0.6093(4) 0.0312(11) Uani 1 1 d .
H12A H 0.2857 0.2597 0.6334 0.037 Uiso 1 1 calc R
C13 C 0.4430(6) 0.1236(5) 0.5859(4) 0.0411(14) Uani 1 1 d .
H13A H 0.3913 0.0714 0.5992 0.049 Uiso 1 1 calc R
C14 C 0.5798(5) 0.0900(5) 0.5430(4) 0.0332(12) Uani 1 1 d .
H14A H 0.6216 0.0145 0.5270 0.040 Uiso 1 1 calc R
C15 C 0.6019(5) 0.5725(4) 0.3807(3) 0.0199(9) Uani 1 1 d .
H15A H 0.6875 0.5189 0.4175 0.024 Uiso 1 1 calc R
H15B H 0.5356 0.5268 0.4135 0.024 Uiso 1 1 calc R
C16 C 0.4013(5) 0.3867(4) 0.3421(3) 0.0237(10) Uani 1 1 d .
C17 C 0.2610(5) 0.3874(5) 0.3640(4) 0.0347(12) Uani 1 1 d .
H17A H 0.2634 0.3008 0.3834 0.052 Uiso 1 1 calc R
H17B H 0.2109 0.4442 0.3012 0.052 Uiso 1 1 calc R
H17C H 0.2133 0.4176 0.4223 0.052 Uiso 1 1 calc R
C18 C 0.6821(5) 0.4088(4) 0.0412(4) 0.0270(11) Uani 1 1 d .
C19 C 0.6906(6) 0.4070(6) -0.0621(4) 0.0446(15) Uani 1 1 d .
H19A H 0.6480 0.3482 -0.0570 0.067 Uiso 1 1 calc R
H19B H 0.7884 0.3786 -0.0900 0.067 Uiso 1 1 calc R
H19C H 0.6410 0.4929 -0.1093 0.067 Uiso 1 1 calc R
S1X S 0.40816(16) 0.22484(14) 0.13647(13) 0.0512(4) Uani 1 1 d .
S1S S 0.02404(13) -0.28836(12) 0.39980(10) 0.0303(3) Uani 1 1 d .
O1S O -0.0756(4) -0.1989(3) 0.4470(3) 0.0408(9) Uani 1 1 d .
F1S F -0.0225(4) -0.1058(4) 0.2170(2) 0.0714(13) Uani 1 1 d .
C1S C 0.0825(6) -0.1901(6) 0.2769(4) 0.0420(15) Uani 1 1 d .
F2S F 0.1419(4) -0.1215(3) 0.2865(3) 0.0635(10) Uani 1 1 d .
O2S O 0.1489(4) -0.3673(3) 0.4509(3) 0.0400(9) Uani 1 1 d .
F3S F 0.1737(4) -0.2575(4) 0.2196(3) 0.0674(11) Uani 1 1 d .
O3S O -0.0339(4) -0.3533(4) 0.3695(4) 0.0545(12) Uani 1 1 d .
C1X C 0.3793(6) 0.0966(6) 0.1356(5) 0.0458(15) Uani 1 1 d .
O1X O 0.5376(5) 0.2219(6) 0.0778(5) 0.101(2) Uani 1 1 d .
F1X F 0.4743(5) -0.0121(4) 0.1710(4) 0.0867(14) Uani 1 1 d .
O2X O 0.3014(6) 0.3301(6) 0.0926(7) 0.172(4) Uani 1 1 d .
F2X F 0.3789(7) 0.1127(6) 0.0343(4) 0.126(2) Uani 1 1 d .
F3X F 0.2615(5) 0.0869(5) 0.1865(5) 0.122(2) Uani 1 1 d .
O3X O 0.4011(9) 0.1989(7) 0.2454(5) 0.138(3) Uani 1 1 d .
C1L C -0.0944(7) -0.1124(7) 0.0098(6) 0.0623(19) Uani 1 1 d .
N1L N -0.0086(6) -0.1986(7) -0.0016(6) 0.083(2) Uani 1 1 d .
C2L C -0.2062(7) -0.0017(7) 0.0286(7) 0.088(3) Uani 1 1 d .
H2L1 H -0.2450 -0.0271 0.1023 0.132 Uiso 1 1 calc R
H2L2 H -0.2795 0.0317 -0.0173 0.132 Uiso 1 1 calc R
H2L3 H -0.1690 0.0646 0.0134 0.132 Uiso 1 1 calc R

loop_
_atom_site_aniso_label
_atom_site_aniso_U_11
_atom_site_aniso_U_22
_atom_site_aniso_U_33
_atom_site_aniso_U_23
_atom_site_aniso_U_13
_atom_site_aniso_U_12
Cu1 0.0173(3) 0.0205(3) 0.0192(3) -0.0098(2) -0.0009(2) -0.0057(2)
N1 0.0188(19) 0.0237(19) 0.0143(17) -0.0069(15) -0.0011(14) -0.0088(16)
C1 0.034(3) 0.028(3) 0.022(2) -0.008(2) -0.009(2) -0.005(2)
N2 0.019(2) 0.028(2) 0.0186(18) -0.0115(16) -0.0002(15) -0.0058(16)
C2 0.032(3) 0.034(3) 0.022(2) -0.011(2) 0.006(2) -0.022(2)
N3 0.0176(19) 0.0197(19) 0.0207(18) -0.0117(15) -0.0030(14) 0.0004(15)
C3 0.024(2) 0.036(3) 0.027(2) -0.017(2) 0.0036(19) -0.018(2)
C4 0.025(2) 0.046(3) 0.022(2) -0.017(2) 0.0069(19) -0.017(2)
C5 0.016(2) 0.035(3) 0.026(2) -0.015(2) -0.0042(18) -0.005(2)
C6 0.016(2) 0.027(3) 0.028(2) -0.014(2) -0.0011(18) 0.0018(19)
C7 0.032(3) 0.024(2) 0.033(3) -0.018(2) -0.003(2) -0.010(2)
N4 0.020(2) 0.022(2) 0.026(2) -0.0105(16) -0.0063(16) -0.0033(17)
C8 0.025(2) 0.018(2) 0.022(2) -0.0092(18) -0.0030(18) -0.0010(19)
N5 0.027(2) 0.033(2) 0.025(2) -0.0125(17) -0.0037(16) -0.0076(18)
C9 0.027(2) 0.016(2) 0.021(2) -0.0064(17) -0.0047(18) -0.0098(19)
C10 0.019(2) 0.018(2) 0.017(2) -0.0057(17) -0.0054(16) -0.0054(17)
C11 0.017(2) 0.021(2) 0.016(2) -0.0075(17) -0.0037(16) -0.0047(18)
C12 0.026(3) 0.049(3) 0.034(3) -0.024(2) 0.003(2) -0.021(2)
C13 0.053(4) 0.047(3) 0.043(3) -0.028(3) 0.015(3) -0.035(3)
C14 0.043(3) 0.028(3) 0.036(3) -0.018(2) 0.004(2) -0.018(2)
C15 0.025(2) 0.019(2) 0.014(2) -0.0043(17) -0.0014(17) -0.0074(18)
C16 0.024(2) 0.025(2) 0.023(2) -0.0126(19) -0.0042(19) -0.004(2)
C17 0.023(3) 0.045(3) 0.042(3) -0.019(2) 0.001(2) -0.016(2)
C18 0.025(2) 0.029(3) 0.027(3) -0.011(2) -0.0056(19) -0.006(2)
C19 0.051(4) 0.055(4) 0.029(3) -0.025(3) -0.012(2) -0.006(3)
S1X 0.0397(9) 0.0379(8) 0.0689(11) -0.0240(8) 0.0182(7) -0.0160(7)
S1S 0.0262(7) 0.0319(7) 0.0393(7) -0.0166(6) -0.0125(5) -0.0070(5)
O1S 0.037(2) 0.046(2) 0.039(2) -0.0248(18) 0.0050(16) -0.0098(18)
F1S 0.064(3) 0.074(3) 0.0360(19) -0.0146(17) -0.0209(17) 0.015(2)
C1S 0.033(3) 0.046(3) 0.038(3) -0.023(3) -0.007(2) 0.004(3)
F2S 0.083(3) 0.052(2) 0.055(2) -0.0096(18) -0.0005(19) -0.037(2)
O2S 0.034(2) 0.0304(19) 0.056(2) -0.0029(17) -0.0266(18) -0.0121(16)
F3S 0.054(2) 0.082(3) 0.060(2) -0.048(2) 0.0062(18) -0.003(2)
O3S 0.036(2) 0.056(3) 0.095(3) -0.044(2) -0.029(2) -0.008(2)
C1X 0.041(4) 0.050(4) 0.044(3) -0.014(3) -0.004(3) -0.019(3)
O1X 0.064(3) 0.122(5) 0.158(5) -0.102(4) 0.058(3) -0.060(3)
F1X 0.085(3) 0.041(2) 0.130(4) -0.035(2) -0.023(3) -0.007(2)
O2X 0.067(4) 0.052(4) 0.303(10) 0.023(5) -0.049(5) -0.008(3)
F2X 0.186(6) 0.177(6) 0.070(3) -0.038(3) -0.020(3) -0.118(5)
F3X 0.078(3) 0.104(4) 0.201(5) -0.085(4) 0.072(3) -0.067(3)
O3X 0.237(8) 0.166(6) 0.096(4) -0.098(5) 0.067(5) -0.146(6)
C1L 0.042(4) 0.061(4) 0.086(5) -0.038(4) -0.010(3) -0.008(3)
N1L 0.050(4) 0.094(5) 0.129(6) -0.080(4) -0.033(4) 0.005(3)
C2L 0.047(4) 0.068(5) 0.141(8) -0.048(5) -0.011(5) -0.002(4)

loop_
_atom_type_symbol
_atom_type_description
_atom_type_scat_dispersion_real
_atom_type_scat_dispersion_imag
_atom_type_scat_source
C C 0.0033 0.0016 'International Tables Vol C Tables 4.2.6.8 and 6.1.1.4'
H H 0.0000 0.0000 'International Tables Vol C Tables 4.2.6.8 and 6.1.1.4'
N N 0.0061 0.0033 'International Tables Vol C Tables 4.2.6.8 and 6.1.1.4'
O O 0.0106 0.0060 'International Tables Vol C Tables 4.2.6.8 and 6.1.1.4'
F F 0.0171 0.0103 'International Tables Vol C Tables 4.2.6.8 and 6.1.1.4'
S S 0.1246 0.1234 'International Tables Vol C Tables 4.2.6.8 and 6.1.1.4'
Cu Cu 0.3201 1.2651 'International Tables Vol C Tables 4.2.6.8 and 6.1.1.4'

loop_
_geom_angle_atom_site_label_1
_geom_angle_atom_site_label_2
_geom_angle_atom_site_label_3
_geom_angle
_geom_angle_site_symmetry_3
N4 Cu1 N2 176.52(15) .
N4 Cu1 N1 91.72(14) .
N2 Cu1 N1 85.95(15) .
N4 Cu1 N3 95.04(15) .
N2 Cu1 N3 85.98(15) .
N1 Cu1 N3 153.96(13) .
N4 Cu1 N5 87.46(15) .
N2 Cu1 N5 95.61(14) .
N1 Cu1 N5 104.16(14) .
N3 Cu1 N5 101.24(14) .
C1 N1 C2 109.7(3) .
C1 N1 C15 110.3(3) .
C2 N1 C15 112.7(3) .
C1 N1 Cu1 114.3(3) .
C2 N1 Cu1 105.1(2) .
C15 N1 Cu1 104.6(2) .
C3 N2 C5 112.8(3) .
C3 N2 C4 108.1(4) .
C5 N2 C4 109.5(3) .
C3 N2 Cu1 106.4(3) .
C5 N2 Cu1 106.1(3) .
C4 N2 Cu1 114.0(3) .
N1 C2 C3 109.5(4) .
C7 N3 C6 110.2(3) .
C7 N3 C8 108.8(4) .
C6 N3 C8 107.0(3) .
C7 N3 Cu1 109.5(3) .
C6 N3 Cu1 103.6(3) .
C8 N3 Cu1 117.5(2) .
N2 C3 C2 108.0(4) .
C6 C5 N2 108.1(4) .
C5 C6 N3 109.9(3) .
C16 N4 Cu1 173.6(4) .
C9 C8 N3 115.3(3) .
C18 N5 Cu1 170.3(4) .
C14 C9 C10 118.7(4) .
C14 C9 C8 121.9(4) .
C10 C9 C8 119.4(4) .
C11 C10 C9 121.2(4) .
C10 C11 C12 118.6(4) .
C10 C11 C15 118.6(4) 2_666
C12 C11 C15 122.5(4) 2_666
C13 C12 C11 120.2(5) .
C12 C13 C14 119.9(5) .
C9 C14 C13 120.9(5) .
N1 C15 C11 118.4(3) 2_666
N4 C16 C17 178.3(5) .
N5 C18 C19 178.6(6) .
O2X S1X O1X 113.5(4) .
O2X S1X O3X 110.7(6) .
O1X S1X O3X 116.7(4) .
O2X S1X C1X 106.4(4) .
O1X S1X C1X 105.4(3) .
O3X S1X C1X 102.9(3) .
O2S S1S O3S 115.0(2) .
O2S S1S O1S 114.8(2) .
O3S S1S O1S 115.0(2) .
O2S S1S C1S 103.0(2) .
O3S S1S C1S 103.0(3) .
O1S S1S C1S 103.7(2) .
F2S C1S F3S 107.3(5) .
F2S C1S F1S 105.6(5) .
F3S C1S F1S 105.9(4) .
F2S C1S S1S 113.2(4) .
F3S C1S S1S 112.2(4) .
F1S C1S S1S 112.1(4) .
F1X C1X F3X 107.4(5) .
F1X C1X F2X 103.7(5) .
F3X C1X F2X 108.2(6) .
F1X C1X S1X 115.2(5) .
F3X C1X S1X 113.0(5) .
F2X C1X S1X 108.6(4) .
N1L C1L C2L 178.0(9) .

loop_
_geom_bond_atom_site_label_1
_geom_bond_atom_site_label_2
_geom_bond_distance
_geom_bond_site_symmetry_2
Cu1 N4 2.010(4) .
Cu1 N2 2.029(4) .
Cu1 N1 2.084(4) .
Cu1 N3 2.096(3) .
Cu1 N5 2.198(4) .
N1 C1 1.466(5) .
N1 C2 1.488(6) .
N1 C15 1.500(5) .
N2 C3 1.484(6) .
N2 C5 1.484(5) .
N2 C4 1.495(5) .
C2 C3 1.514(6) .
N3 C7 1.477(6) .
N3 C6 1.501(6) .
N3 C8 1.517(5) .
C5 C6 1.483(7) .
N4 C16 1.154(6) .
C8 C9 1.504(6) .
N5 C18 1.137(5) .
C9 C14 1.379(7) .
C9 C10 1.387(6) .
C10 C11 1.386(6) .
C11 C12 1.400(6) .
C11 C15 1.517(6) 2_666
C12 C13 1.377(7) .
C13 C14 1.381(7) .
C15 C11 1.517(6) 2_666
C16 C17 1.442(6) .
C18 C19 1.447(6) .
S1X O2X 1.343(5) .
S1X O1X 1.407(5) .
S1X O3X 1.418(6) .
S1X C1X 1.749(7) .
S1S O2S 1.428(3) .
S1S O3S 1.437(4) .
S1S O1S 1.439(3) .
S1S C1S 1.779(6) .
F1S C1S 1.344(6) .
C1S F2S 1.320(7) .
C1S F3S 1.334(5) .
C1X F1X 1.275(7) .
C1X F3X 1.301(7) .
C1X F2X 1.357(7) .
C1L N1L 1.118(7) .
C1L C2L 1.464(9) .

loop_
_geom_torsion_atom_site_label_1
_geom_torsion_atom_site_label_2
_geom_torsion_atom_site_label_3
_geom_torsion_atom_site_label_4
_geom_torsion
_geom_torsion_site_symmetry_1
_geom_torsion_site_symmetry_4
N4 Cu1 N1 C1 -50.9(3) . .
N2 Cu1 N1 C1 131.6(3) . .
N3 Cu1 N1 C1 -156.1(3) . .
N5 Cu1 N1 C1 36.9(3) . .
N4 Cu1 N1 C2 -171.3(3) . .
N2 Cu1 N1 C2 11.3(3) . .
N3 Cu1 N1 C2 83.5(4) . .
N5 Cu1 N1 C2 -83.5(3) . .
N4 Cu1 N1 C15 69.8(3) . .
N2 Cu1 N1 C15 -107.6(3) . .
N3 Cu1 N1 C15 -35.4(5) . .
N5 Cu1 N1 C15 157.6(3) . .
N4 Cu1 N2 C3 -30(3) . .
N1 Cu1 N2 C3 17.9(3) . .
N3 Cu1 N2 C3 -137.3(3) . .
N5 Cu1 N2 C3 121.8(3) . .
N4 Cu1 N2 C5 90(3) . .
N1 Cu1 N2 C5 138.2(3) . .
N3 Cu1 N2 C5 -17.0(3) . .
N5 Cu1 N2 C5 -117.9(3) . .
N4 Cu1 N2 C4 -149(2) . .
N1 Cu1 N2 C4 -101.2(3) . .
N3 Cu1 N2 C4 103.6(3) . .
N5 Cu1 N2 C4 2.7(3) . .
C1 N1 C2 C3 -161.7(4) . .
C15 N1 C2 C3 74.9(4) . .
Cu1 N1 C2 C3 -38.4(4) . .
N4 Cu1 N3 C7 53.6(3) . .
N2 Cu1 N3 C7 -129.8(3) . .
N1 Cu1 N3 C7 158.0(3) . .
N5 Cu1 N3 C7 -34.8(3) . .
N4 Cu1 N3 C6 171.1(3) . .
N2 Cu1 N3 C6 -12.2(3) . .
N1 Cu1 N3 C6 -84.4(4) . .
N5 Cu1 N3 C6 82.7(3) . .
N4 Cu1 N3 C8 -71.2(3) . .
N2 Cu1 N3 C8 105.5(3) . .
N1 Cu1 N3 C8 33.2(5) . .
N5 Cu1 N3 C8 -159.6(3) . .
C5 N2 C3 C2 -159.6(3) . .
C4 N2 C3 C2 79.2(4) . .
Cu1 N2 C3 C2 -43.7(4) . .
N1 C2 C3 N2 56.5(4) . .
C3 N2 C5 C6 160.1(4) . .
C4 N2 C5 C6 -79.5(4) . .
Cu1 N2 C5 C6 44.0(4) . .
N2 C5 C6 N3 -58.3(4) . .
C7 N3 C6 C5 157.3(4) . .
C8 N3 C6 C5 -84.5(4) . .
Cu1 N3 C6 C5 40.2(4) . .
N2 Cu1 N4 C16 160(3) . .
N1 Cu1 N4 C16 112(3) . .
N3 Cu1 N4 C16 -93(3) . .
N5 Cu1 N4 C16 8(3) . .
C7 N3 C8 C9 -69.0(4) . .
C6 N3 C8 C9 171.9(4) . .
Cu1 N3 C8 C9 56.1(5) . .
N4 Cu1 N5 C18 -140(2) . .
N2 Cu1 N5 C18 42(2) . .
N1 Cu1 N5 C18 129(2) . .
N3 Cu1 N5 C18 -45(2) . .
N3 C8 C9 C14 85.4(5) . .
N3 C8 C9 C10 -93.6(5) . .
C14 C9 C10 C11 -6.2(6) . .
C8 C9 C10 C11 172.8(4) . .
C9 C10 C11 C12 1.2(6) . .
C9 C10 C11 C15 -172.8(4) . 2_666
C10 C11 C12 C13 4.5(7) . .
C15 C11 C12 C13 178.2(4) 2_666 .
C11 C12 C13 C14 -5.1(8) . .
C10 C9 C14 C13 5.6(7) . .
C8 C9 C14 C13 -173.4(4) . .
C12 C13 C14 C9 0.0(8) . .
C1 N1 C15 C11 -52.7(5) . 2_666
C2 N1 C15 C11 70.4(5) . 2_666
Cu1 N1 C15 C11 -176.0(3) . 2_666
Cu1 N4 C16 C17 -106(16) . .
Cu1 N5 C18 C19 -54(24) . .
O2S S1S C1S F2S -59.5(4) . .
O3S S1S C1S F2S -179.4(4) . .
O1S S1S C1S F2S 60.5(4) . .
O2S S1S C1S F3S 62.2(5) . .
O3S S1S C1S F3S -57.7(4) . .
O1S S1S C1S F3S -177.9(4) . .
O2S S1S C1S F1S -178.8(4) . .
O3S S1S C1S F1S 61.3(4) . .
O1S S1S C1S F1S -58.9(5) . .
O2X S1X C1X F1X 177.4(6) . .
O1X S1X C1X F1X 56.6(6) . .
O3X S1X C1X F1X -66.2(6) . .
O2X S1X C1X F3X -58.6(7) . .
O1X S1X C1X F3X -179.4(5) . .
O3X S1X C1X F3X 57.9(6) . .
O2X S1X C1X F2X 61.5(6) . .
O1X S1X C1X F2X -59.3(6) . .
O3X S1X C1X F2X 178.0(5) . .
